data_7003398
loop_
_publ_author_name
'Jones, Cameron'
'Mills, David P.'
'Rose, Richard P.'
'Stasch, Andreas'

_publ_section_title
;
 Synthesis and structural characterisation of group 10 metal(ii) gallyl
 complexes: analogies with platinum diboration catalysts?
;
_journal_issue 33
_journal_name_full 'Dalton Transactions'
_journal_page_first 4395
_journal_page_last 4408
_journal_paper_doi 10.1039/b715895e
_journal_year 2008
_chemical_formula_sum 'C77 H94 Ga2 N4 P2 Pd'
_chemical_formula_weight 1383.34
_chemical_name_systematic
;
?
;
_space_group_IT_number 14
_symmetry_cell_setting monoclinic
_symmetry_space_group_name_Hall '-P 2yn'
_symmetry_space_group_name_H-M 'P 1 21/n 1'
_atom_sites_solution_hydrogens geom
_atom_sites_solution_primary direct
_atom_sites_solution_secondary difmap
_audit_creation_method SHELXL-97
_cell_angle_alpha 90.00
_cell_angle_beta 90.89(3)
_cell_angle_gamma 90.00
_cell_formula_units_Z 4
_cell_length_a 18.434(4)
_cell_length_b 20.121(4)
_cell_length_c 19.066(4)
_cell_measurement_temperature 150(2)
_cell_volume 7071(3)
_computing_structure_refinement 'SHELXL-97 (Sheldrick, 1997)'
_computing_structure_solution 'SHELXS-97 (Sheldrick, 1990)'
_diffrn_ambient_temperature 150(2)
_diffrn_measured_fraction_theta_full 0.994
_diffrn_measured_fraction_theta_max 0.994
_diffrn_measurement_device_type 'Nonius Kappa CCD'
_diffrn_radiation_monochromator graphite
_diffrn_radiation_source 'fine-focus sealed tube'
_diffrn_radiation_type MoK\a
_diffrn_radiation_wavelength 0.71073
_diffrn_reflns_av_R_equivalents 0.0489
_diffrn_reflns_av_sigmaI/netI 0.1099
_diffrn_reflns_limit_h_max 21
_diffrn_reflns_limit_h_min -21
_diffrn_reflns_limit_k_max 18
_diffrn_reflns_limit_k_min -23
_diffrn_reflns_limit_l_max 22
_diffrn_reflns_limit_l_min -22
_diffrn_reflns_number 17638
_diffrn_reflns_theta_full 25.00
_diffrn_reflns_theta_max 25.00
_diffrn_reflns_theta_min 3.00
_exptl_absorpt_coefficient_mu 1.098
_exptl_absorpt_correction_T_max 0.947
_exptl_absorpt_correction_T_min 0.876
_exptl_absorpt_correction_type multi-scan
_exptl_absorpt_process_details 'Sortav (Blessing, 1995)'
_exptl_crystal_colour red
_exptl_crystal_density_diffrn 1.299
_exptl_crystal_density_method 'not measured'
_exptl_crystal_description block
_exptl_crystal_F_000 2888
_exptl_crystal_size_max 0.15
_exptl_crystal_size_mid 0.10
_exptl_crystal_size_min 0.05
_refine_diff_density_max 0.593
_refine_diff_density_min -0.453
_refine_diff_density_rms 0.105
_refine_ls_extinction_method none
_refine_ls_goodness_of_fit_ref 1.041
_refine_ls_hydrogen_treatment constr
_refine_ls_matrix_type full
_refine_ls_number_parameters 791
_refine_ls_number_reflns 12362
_refine_ls_number_restraints 0
_refine_ls_restrained_S_all 1.041
_refine_ls_R_factor_all 0.1076
_refine_ls_R_factor_gt 0.0628
_refine_ls_shift/su_max 0.001
_refine_ls_shift/su_mean 0.000
_refine_ls_structure_factor_coef Fsqd
_refine_ls_weighting_details 'calc w=1/[\s^2^(Fo^2^)+(0.0134P)^2^+14.0102P] where P=(Fo^2^+2Fc^2^)/3'
_refine_ls_weighting_scheme calc
_refine_ls_wR_factor_gt 0.1016
_refine_ls_wR_factor_ref 0.1158
_reflns_number_gt 8494
_reflns_number_total 12362
_reflns_threshold_expression >2sigma(I)
_cod_data_source_file b715895e.txt
_cod_data_source_block compound16
_cod_original_cell_volume 7071(2)
_cod_original_sg_symbol_H-M P2(1)/n
_cod_database_code 7003398

loop_
_symmetry_equiv_pos_as_xyz
'x, y, z'
'-x+1/2, y+1/2, -z+1/2'
'-x, -y, -z'
'x-1/2, -y-1/2, z-1/2'

loop_
_atom_site_label
_atom_site_type_symbol
_atom_site_fract_x
_atom_site_fract_y
_atom_site_fract_z
_atom_site_U_iso_or_equiv
_atom_site_adp_type
_atom_site_occupancy
_atom_site_symmetry_multiplicity
_atom_site_calc_flag
_atom_site_refinement_flags
_atom_site_disorder_assembly
_atom_site_disorder_group
Pd1 Pd 0.49439(2) 0.19149(2) 0.676268(19) 0.01784(11) Uani 1 1 d . . .
Ga1 Ga 0.57333(3) 0.23282(3) 0.76726(3) 0.01772(15) Uani 1 1 d . . .
P1 P 0.55771(8) 0.09637(7) 0.63418(7) 0.0234(3) Uani 1 1 d . . .
N1 N 0.6627(2) 0.2798(2) 0.7608(2) 0.0221(10) Uani 1 1 d . . .
C1 C 0.6905(3) 0.2898(3) 0.8283(2) 0.0234(13) Uani 1 1 d . . .
H1 H 0.7351 0.3125 0.8363 0.028 Uiso 1 1 calc R . .
Ga2 Ga 0.42166(3) 0.28058(3) 0.72102(3) 0.01919(15) Uani 1 1 d . . .
P2 P 0.43201(8) 0.15196(7) 0.57344(7) 0.0219(3) Uani 1 1 d . . .
N2 N 0.5880(2) 0.2316(2) 0.8655(2) 0.0175(10) Uani 1 1 d . . .
C2 C 0.6518(3) 0.2660(3) 0.8813(3) 0.0220(12) Uani 1 1 d . . .
H2 H 0.6674 0.2723 0.9286 0.026 Uiso 1 1 calc R . .
N3 N 0.4095(2) 0.3733(2) 0.7356(2) 0.0202(10) Uani 1 1 d . . .
C3 C 0.7143(3) 0.2868(3) 0.7056(2) 0.0189(12) Uani 1 1 d . . .
N4 N 0.3296(2) 0.2679(2) 0.7639(2) 0.0222(10) Uani 1 1 d . . .
C4 C 0.7062(3) 0.3388(3) 0.6561(3) 0.0215(12) Uani 1 1 d . . .
C5 C 0.7579(3) 0.3463(3) 0.6045(3) 0.0245(13) Uani 1 1 d . . .
H5 H 0.7525 0.3808 0.5709 0.029 Uiso 1 1 calc R . .
C6 C 0.8172(3) 0.3042(3) 0.6014(3) 0.0304(14) Uani 1 1 d . . .
H6 H 0.8524 0.3099 0.5660 0.037 Uiso 1 1 calc R . .
C7 C 0.8249(3) 0.2541(3) 0.6498(3) 0.0272(14) Uani 1 1 d . . .
H7 H 0.8659 0.2257 0.6475 0.033 Uiso 1 1 calc R . .
C8 C 0.7744(3) 0.2436(3) 0.7022(3) 0.0219(13) Uani 1 1 d . . .
C9 C 0.6439(3) 0.3874(3) 0.6564(3) 0.0260(13) Uani 1 1 d . . .
H9 H 0.6176 0.3815 0.7015 0.031 Uiso 1 1 calc R . .
C10 C 0.6690(3) 0.4590(3) 0.6526(3) 0.0426(17) Uani 1 1 d . . .
H10A H 0.7037 0.4679 0.6910 0.064 Uiso 1 1 calc R . .
H10B H 0.6271 0.4886 0.6569 0.064 Uiso 1 1 calc R . .
H10C H 0.6924 0.4668 0.6076 0.064 Uiso 1 1 calc R . .
C11 C 0.5907(3) 0.3720(4) 0.5961(3) 0.0499(19) Uani 1 1 d . . .
H11A H 0.5747 0.3257 0.5995 0.075 Uiso 1 1 calc R . .
H11B H 0.6147 0.3789 0.5512 0.075 Uiso 1 1 calc R . .
H11C H 0.5485 0.4015 0.5990 0.075 Uiso 1 1 calc R . .
C12 C 0.7849(3) 0.1862(3) 0.7523(3) 0.0313(14) Uani 1 1 d . . .
H12 H 0.7407 0.1831 0.7820 0.038 Uiso 1 1 calc R . .
C13 C 0.8503(3) 0.1951(3) 0.8007(3) 0.0429(17) Uani 1 1 d . . .
H13A H 0.8946 0.1949 0.7730 0.064 Uiso 1 1 calc R . .
H13B H 0.8521 0.1585 0.8347 0.064 Uiso 1 1 calc R . .
H13C H 0.8463 0.2374 0.8257 0.064 Uiso 1 1 calc R . .
C14 C 0.7922(4) 0.1204(3) 0.7116(4) 0.056(2) Uani 1 1 d . . .
H14A H 0.8364 0.1215 0.6838 0.084 Uiso 1 1 calc R . .
H14B H 0.7499 0.1146 0.6803 0.084 Uiso 1 1 calc R . .
H14C H 0.7948 0.0832 0.7448 0.084 Uiso 1 1 calc R . .
C15 C 0.5570(3) 0.1981(3) 0.9242(2) 0.0189(12) Uani 1 1 d . . .
C16 C 0.5716(3) 0.1300(3) 0.9368(3) 0.0234(13) Uani 1 1 d . . .
C17 C 0.5460(3) 0.1005(3) 0.9971(3) 0.0291(14) Uani 1 1 d . . .
H17 H 0.5550 0.0547 1.0057 0.035 Uiso 1 1 calc R . .
C18 C 0.5073(3) 0.1375(3) 1.0451(3) 0.0298(14) Uani 1 1 d . . .
H18 H 0.4907 0.1170 1.0868 0.036 Uiso 1 1 calc R . .
C19 C 0.4926(3) 0.2032(3) 1.0333(3) 0.0306(15) Uani 1 1 d . . .
H19 H 0.4664 0.2277 1.0671 0.037 Uiso 1 1 calc R . .
C20 C 0.5152(3) 0.2346(3) 0.9726(3) 0.0227(13) Uani 1 1 d . . .
C21 C 0.6209(3) 0.0908(3) 0.8879(3) 0.0288(14) Uani 1 1 d . . .
H21 H 0.6127 0.1073 0.8390 0.035 Uiso 1 1 calc R . .
C22 C 0.7007(3) 0.1026(3) 0.9080(3) 0.0399(16) Uani 1 1 d . . .
H22A H 0.7103 0.0851 0.9552 0.060 Uiso 1 1 calc R . .
H22B H 0.7110 0.1503 0.9071 0.060 Uiso 1 1 calc R . .
H22C H 0.7318 0.0798 0.8744 0.060 Uiso 1 1 calc R . .
C23 C 0.6059(4) 0.0161(3) 0.8887(3) 0.0444(17) Uani 1 1 d . . .
H23A H 0.6358 -0.0059 0.8536 0.067 Uiso 1 1 calc R . .
H23B H 0.5545 0.0081 0.8778 0.067 Uiso 1 1 calc R . .
H23C H 0.6178 -0.0019 0.9353 0.067 Uiso 1 1 calc R . .
C24 C 0.4952(3) 0.3064(3) 0.9603(3) 0.0253(13) Uani 1 1 d . . .
H24 H 0.5212 0.3219 0.9176 0.030 Uiso 1 1 calc R . .
C25 C 0.4144(3) 0.3149(3) 0.9468(3) 0.0389(16) Uani 1 1 d . . .
H25A H 0.3998 0.2896 0.9050 0.058 Uiso 1 1 calc R . .
H25B H 0.4034 0.3621 0.9394 0.058 Uiso 1 1 calc R . .
H25C H 0.3876 0.2986 0.9874 0.058 Uiso 1 1 calc R . .
C26 C 0.5184(3) 0.3506(3) 1.0215(3) 0.0462(18) Uani 1 1 d . . .
H26A H 0.5077 0.3971 1.0100 0.069 Uiso 1 1 calc R . .
H26B H 0.5706 0.3455 1.0305 0.069 Uiso 1 1 calc R . .
H26C H 0.4917 0.3378 1.0635 0.069 Uiso 1 1 calc R . .
C27 C 0.3433(3) 0.3832(3) 0.7699(3) 0.0242(13) Uani 1 1 d . . .
H27 H 0.3279 0.4265 0.7829 0.029 Uiso 1 1 calc R . .
C28 C 0.3027(3) 0.3299(3) 0.7837(3) 0.0282(14) Uani 1 1 d . . .
H28 H 0.2573 0.3341 0.8062 0.034 Uiso 1 1 calc R . .
C29 C 0.4413(3) 0.4327(3) 0.7092(3) 0.0230(13) Uani 1 1 d . . .
C30 C 0.4237(3) 0.4553(3) 0.6409(3) 0.0259(13) Uani 1 1 d . . .
C31 C 0.4513(3) 0.5162(3) 0.6197(3) 0.0332(15) Uani 1 1 d . . .
H31 H 0.4391 0.5324 0.5742 0.040 Uiso 1 1 calc R . .
C32 C 0.4960(3) 0.5537(3) 0.6628(3) 0.0353(15) Uani 1 1 d . . .
H32 H 0.5150 0.5947 0.6466 0.042 Uiso 1 1 calc R . .
C33 C 0.5130(3) 0.5313(3) 0.7297(3) 0.0292(14) Uani 1 1 d . . .
H33 H 0.5430 0.5576 0.7596 0.035 Uiso 1 1 calc R . .
C34 C 0.4867(3) 0.4709(3) 0.7536(3) 0.0259(13) Uani 1 1 d . . .
C35 C 0.3736(3) 0.4170(3) 0.5924(3) 0.0346(15) Uani 1 1 d . . .
H35 H 0.3760 0.3692 0.6065 0.042 Uiso 1 1 calc R . .
C36 C 0.3930(4) 0.4212(4) 0.5150(3) 0.0479(19) Uani 1 1 d . . .
H36A H 0.3650 0.3880 0.4884 0.072 Uiso 1 1 calc R . .
H36B H 0.4449 0.4125 0.5097 0.072 Uiso 1 1 calc R . .
H36C H 0.3814 0.4657 0.4972 0.072 Uiso 1 1 calc R . .
C37 C 0.2944(3) 0.4404(3) 0.6012(3) 0.0455(18) Uani 1 1 d . . .
H37A H 0.2807 0.4360 0.6504 0.068 Uiso 1 1 calc R . .
H37B H 0.2621 0.4130 0.5718 0.068 Uiso 1 1 calc R . .
H37C H 0.2901 0.4870 0.5868 0.068 Uiso 1 1 calc R . .
C38 C 0.5037(3) 0.4498(3) 0.8287(3) 0.0258(13) Uani 1 1 d . . .
H38 H 0.4866 0.4030 0.8342 0.031 Uiso 1 1 calc R . .
C39 C 0.5844(3) 0.4510(3) 0.8474(3) 0.0427(17) Uani 1 1 d . . .
H39A H 0.6110 0.4237 0.8138 0.064 Uiso 1 1 calc R . .
H39B H 0.5919 0.4333 0.8948 0.064 Uiso 1 1 calc R . .
H39C H 0.6023 0.4969 0.8455 0.064 Uiso 1 1 calc R . .
C40 C 0.4611(4) 0.4928(4) 0.8797(3) 0.0499(19) Uani 1 1 d . . .
H40A H 0.4744 0.5396 0.8733 0.075 Uiso 1 1 calc R . .
H40B H 0.4726 0.4792 0.9279 0.075 Uiso 1 1 calc R . .
H40C H 0.4090 0.4873 0.8704 0.075 Uiso 1 1 calc R . .
C41 C 0.2788(3) 0.2147(3) 0.7597(3) 0.0259(14) Uani 1 1 d . . .
C42 C 0.2141(3) 0.2217(3) 0.7193(3) 0.0291(14) Uani 1 1 d . . .
C43 C 0.1628(3) 0.1724(3) 0.7211(3) 0.0355(16) Uani 1 1 d . . .
H43 H 0.1187 0.1779 0.6954 0.043 Uiso 1 1 calc R . .
C44 C 0.1738(3) 0.1150(4) 0.7593(3) 0.0427(18) Uani 1 1 d . . .
H44 H 0.1375 0.0815 0.7602 0.051 Uiso 1 1 calc R . .
C45 C 0.2380(3) 0.1067(3) 0.7961(3) 0.0370(16) Uani 1 1 d . . .
H45 H 0.2460 0.0665 0.8212 0.044 Uiso 1 1 calc R . .
C46 C 0.2916(3) 0.1553(3) 0.7978(3) 0.0258(13) Uani 1 1 d . . .
C47 C 0.2004(3) 0.2816(3) 0.6707(3) 0.0342(15) Uani 1 1 d . . .
H47 H 0.2440 0.3111 0.6744 0.041 Uiso 1 1 calc R . .
C48 C 0.1346(3) 0.3226(4) 0.6940(3) 0.053(2) Uani 1 1 d . . .
H48A H 0.0908 0.2951 0.6909 0.080 Uiso 1 1 calc R . .
H48B H 0.1289 0.3614 0.6635 0.080 Uiso 1 1 calc R . .
H48C H 0.1422 0.3372 0.7426 0.080 Uiso 1 1 calc R . .
C49 C 0.1923(4) 0.2607(3) 0.5937(3) 0.0431(17) Uani 1 1 d . . .
H49A H 0.2356 0.2361 0.5795 0.065 Uiso 1 1 calc R . .
H49B H 0.1865 0.3003 0.5642 0.065 Uiso 1 1 calc R . .
H49C H 0.1495 0.2322 0.5880 0.065 Uiso 1 1 calc R . .
C50 C 0.3597(3) 0.1433(3) 0.8412(3) 0.0294(14) Uani 1 1 d . . .
H50 H 0.3879 0.1858 0.8413 0.035 Uiso 1 1 calc R . .
C51 C 0.3433(4) 0.1272(4) 0.9172(3) 0.0497(19) Uani 1 1 d . . .
H51A H 0.3126 0.1622 0.9368 0.075 Uiso 1 1 calc R . .
H51B H 0.3889 0.1246 0.9444 0.075 Uiso 1 1 calc R . .
H51C H 0.3180 0.0845 0.9196 0.075 Uiso 1 1 calc R . .
C52 C 0.4071(3) 0.0911(3) 0.8089(3) 0.0429(17) Uani 1 1 d . . .
H52A H 0.3811 0.0486 0.8075 0.064 Uiso 1 1 calc R . .
H52B H 0.4517 0.0862 0.8370 0.064 Uiso 1 1 calc R . .
H52C H 0.4193 0.1044 0.7611 0.064 Uiso 1 1 calc R . .
C53 C 0.4779(3) 0.0713(3) 0.5812(3) 0.0257(13) Uani 1 1 d . . .
H53A H 0.4918 0.0536 0.5348 0.031 Uiso 1 1 calc R . .
H53B H 0.4478 0.0382 0.6058 0.031 Uiso 1 1 calc R . .
C54 C 0.5858(3) 0.0182(3) 0.6763(3) 0.0288(14) Uani 1 1 d . . .
C55 C 0.5346(3) -0.0183(3) 0.7122(3) 0.0360(15) Uani 1 1 d . . .
H55 H 0.4862 -0.0023 0.7154 0.043 Uiso 1 1 calc R . .
C56 C 0.5539(4) -0.0779(3) 0.7436(3) 0.0459(18) Uani 1 1 d . . .
H56 H 0.5186 -0.1030 0.7679 0.055 Uiso 1 1 calc R . .
C57 C 0.6235(4) -0.1010(3) 0.7399(3) 0.0480(19) Uani 1 1 d . . .
H57 H 0.6363 -0.1423 0.7607 0.058 Uiso 1 1 calc R . .
C58 C 0.6750(4) -0.0641(3) 0.7058(3) 0.0458(18) Uani 1 1 d . . .
H58 H 0.7236 -0.0796 0.7043 0.055 Uiso 1 1 calc R . .
C59 C 0.6566(3) -0.0048(3) 0.6739(3) 0.0349(15) Uani 1 1 d . . .
H59 H 0.6925 0.0202 0.6504 0.042 Uiso 1 1 calc R . .
C60 C 0.6252(3) 0.1149(3) 0.5686(3) 0.0250(13) Uani 1 1 d . . .
C61 C 0.6499(3) 0.1795(3) 0.5638(3) 0.0311(15) Uani 1 1 d . . .
H61 H 0.6347 0.2118 0.5968 0.037 Uiso 1 1 calc R . .
C62 C 0.6969(3) 0.1974(4) 0.5108(3) 0.050(2) Uani 1 1 d . . .
H62 H 0.7136 0.2420 0.5077 0.060 Uiso 1 1 calc R . .
C63 C 0.7194(4) 0.1508(5) 0.4627(3) 0.064(3) Uani 1 1 d . . .
H63 H 0.7517 0.1630 0.4266 0.077 Uiso 1 1 calc R . .
C64 C 0.6949(4) 0.0872(4) 0.4676(3) 0.054(2) Uani 1 1 d . . .
H64 H 0.7105 0.0552 0.4344 0.065 Uiso 1 1 calc R . .
C65 C 0.6479(3) 0.0679(3) 0.5198(3) 0.0376(16) Uani 1 1 d . . .
H65 H 0.6313 0.0233 0.5222 0.045 Uiso 1 1 calc R . .
C66 C 0.3393(3) 0.1268(3) 0.5526(3) 0.0238(13) Uani 1 1 d . . .
C67 C 0.2987(3) 0.1006(3) 0.6062(3) 0.0344(16) Uani 1 1 d . . .
H67 H 0.3173 0.1019 0.6530 0.041 Uiso 1 1 calc R . .
C68 C 0.2315(3) 0.0727(3) 0.5930(3) 0.0385(16) Uani 1 1 d . . .
H68 H 0.2043 0.0547 0.6304 0.046 Uiso 1 1 calc R . .
C69 C 0.2038(3) 0.0711(3) 0.5253(3) 0.0348(15) Uani 1 1 d . . .
H69 H 0.1578 0.0515 0.5160 0.042 Uiso 1 1 calc R . .
C70 C 0.2427(3) 0.0975(3) 0.4719(3) 0.0342(15) Uani 1 1 d . . .
H70 H 0.2234 0.0966 0.4254 0.041 Uiso 1 1 calc R . .
C71 C 0.3106(3) 0.1259(3) 0.4849(3) 0.0243(13) Uani 1 1 d . . .
H71 H 0.3372 0.1446 0.4474 0.029 Uiso 1 1 calc R . .
C72 C 0.4690(3) 0.1897(3) 0.4955(2) 0.0223(12) Uani 1 1 d . . .
C73 C 0.4818(3) 0.2577(3) 0.4956(3) 0.0333(15) Uani 1 1 d . . .
H73 H 0.4663 0.2835 0.5343 0.040 Uiso 1 1 calc R . .
C74 C 0.5162(3) 0.2886(3) 0.4413(3) 0.0427(17) Uani 1 1 d . . .
H74 H 0.5236 0.3353 0.4425 0.051 Uiso 1 1 calc R . .
C75 C 0.5399(3) 0.2524(4) 0.3853(3) 0.0447(18) Uani 1 1 d . . .
H75 H 0.5650 0.2736 0.3484 0.054 Uiso 1 1 calc R . .
C76 C 0.5269(3) 0.1849(4) 0.3831(3) 0.0399(16) Uani 1 1 d . . .
H76 H 0.5422 0.1597 0.3438 0.048 Uiso 1 1 calc R . .
C77 C 0.4917(3) 0.1534(3) 0.4373(3) 0.0376(16) Uani 1 1 d . . .
H77 H 0.4830 0.1069 0.4351 0.045 Uiso 1 1 calc R . .

loop_
_atom_site_aniso_label
_atom_site_aniso_U_11
_atom_site_aniso_U_22
_atom_site_aniso_U_33
_atom_site_aniso_U_23
_atom_site_aniso_U_13
_atom_site_aniso_U_12
Pd1 0.0185(2) 0.0168(2) 0.0182(2) -0.00232(18) -0.00181(16) 0.00027(19)
Ga1 0.0169(3) 0.0193(4) 0.0169(3) -0.0007(3) -0.0003(2) -0.0024(3)
P1 0.0240(8) 0.0198(9) 0.0264(7) -0.0055(7) -0.0043(6) 0.0022(7)
N1 0.021(2) 0.025(3) 0.020(2) -0.003(2) -0.0008(19) -0.002(2)
C1 0.020(3) 0.026(4) 0.023(3) -0.008(3) -0.003(2) -0.004(2)
Ga2 0.0186(3) 0.0188(4) 0.0202(3) -0.0020(3) 0.0002(2) 0.0004(3)
P2 0.0233(8) 0.0220(9) 0.0203(7) -0.0031(6) -0.0038(6) 0.0002(7)
N2 0.016(2) 0.015(3) 0.022(2) 0.0002(19) 0.0015(18) -0.0061(19)
C2 0.026(3) 0.019(3) 0.020(3) -0.003(2) -0.002(2) -0.001(3)
N3 0.021(3) 0.018(3) 0.022(2) -0.003(2) -0.0014(19) 0.004(2)
C3 0.020(3) 0.020(3) 0.017(3) -0.002(2) -0.001(2) -0.010(2)
N4 0.017(2) 0.030(3) 0.020(2) 0.003(2) 0.0010(18) -0.006(2)
C4 0.018(3) 0.023(3) 0.023(3) -0.004(3) 0.003(2) 0.001(2)
C5 0.024(3) 0.028(4) 0.022(3) 0.007(3) 0.000(2) 0.000(3)
C6 0.028(3) 0.043(4) 0.021(3) -0.003(3) 0.010(2) 0.003(3)
C7 0.021(3) 0.029(4) 0.032(3) -0.001(3) 0.001(3) 0.005(3)
C8 0.019(3) 0.023(3) 0.024(3) -0.004(2) 0.000(2) -0.005(2)
C9 0.030(3) 0.021(3) 0.027(3) 0.004(3) 0.007(3) 0.006(3)
C10 0.035(4) 0.026(4) 0.067(4) 0.003(3) 0.009(3) 0.015(3)
C11 0.037(4) 0.056(5) 0.056(4) -0.011(4) -0.011(3) 0.018(4)
C12 0.030(3) 0.025(4) 0.039(3) 0.007(3) -0.002(3) 0.008(3)
C13 0.039(4) 0.041(4) 0.048(4) 0.009(3) -0.013(3) 0.004(3)
C14 0.069(5) 0.022(4) 0.076(5) -0.003(4) -0.026(4) 0.006(4)
C15 0.022(3) 0.019(3) 0.015(2) 0.002(2) -0.006(2) -0.007(2)
C16 0.025(3) 0.022(3) 0.023(3) 0.001(3) -0.003(2) -0.004(3)
C17 0.035(4) 0.027(4) 0.025(3) 0.002(3) -0.004(3) -0.004(3)
C18 0.029(3) 0.038(4) 0.023(3) 0.008(3) 0.002(2) -0.008(3)
C19 0.022(3) 0.045(5) 0.025(3) -0.003(3) 0.007(2) 0.000(3)
C20 0.017(3) 0.029(4) 0.022(3) -0.001(3) 0.002(2) -0.002(3)
C21 0.044(4) 0.020(3) 0.023(3) 0.007(3) -0.005(3) 0.000(3)
C22 0.040(4) 0.031(4) 0.049(4) -0.006(3) 0.009(3) 0.007(3)
C23 0.053(4) 0.032(4) 0.049(4) -0.011(3) 0.000(3) 0.006(3)
C24 0.027(3) 0.024(3) 0.024(3) -0.006(3) 0.006(2) -0.001(3)
C25 0.033(4) 0.032(4) 0.051(4) -0.002(3) -0.011(3) 0.003(3)
C26 0.048(4) 0.034(4) 0.056(4) -0.003(3) -0.021(3) 0.002(3)
C27 0.021(3) 0.028(4) 0.024(3) -0.004(3) -0.003(2) 0.002(3)
C28 0.022(3) 0.037(4) 0.026(3) -0.014(3) 0.002(2) 0.005(3)
C29 0.027(3) 0.014(3) 0.027(3) -0.001(3) 0.001(2) 0.011(3)
C30 0.026(3) 0.021(3) 0.030(3) 0.001(3) 0.002(2) 0.009(3)
C31 0.033(4) 0.034(4) 0.032(3) 0.004(3) -0.006(3) 0.014(3)
C32 0.032(4) 0.024(4) 0.050(4) 0.014(3) -0.002(3) 0.008(3)
C33 0.024(3) 0.026(4) 0.037(3) 0.001(3) -0.008(3) 0.001(3)
C34 0.023(3) 0.022(3) 0.033(3) -0.001(3) -0.001(3) 0.006(3)
C35 0.041(4) 0.027(4) 0.036(3) -0.006(3) -0.014(3) 0.009(3)
C36 0.058(5) 0.055(5) 0.030(3) -0.007(3) -0.007(3) 0.017(4)
C37 0.051(4) 0.051(5) 0.034(3) -0.004(3) -0.013(3) -0.005(4)
C38 0.031(3) 0.017(3) 0.029(3) 0.000(3) -0.008(2) -0.003(3)
C39 0.033(4) 0.054(5) 0.041(4) 0.007(3) -0.011(3) -0.001(3)
C40 0.058(5) 0.058(5) 0.033(3) -0.012(3) -0.007(3) 0.020(4)
C41 0.021(3) 0.036(4) 0.021(3) -0.009(3) 0.003(2) -0.008(3)
C42 0.018(3) 0.046(4) 0.023(3) -0.008(3) 0.003(2) 0.001(3)
C43 0.023(3) 0.049(5) 0.034(3) -0.001(3) -0.001(3) -0.008(3)
C44 0.028(4) 0.059(5) 0.041(4) -0.010(4) 0.006(3) -0.028(3)
C45 0.041(4) 0.043(4) 0.027(3) 0.004(3) -0.001(3) -0.019(3)
C46 0.028(3) 0.027(4) 0.023(3) 0.001(3) 0.008(2) -0.010(3)
C47 0.025(3) 0.048(4) 0.030(3) -0.006(3) -0.004(3) -0.002(3)
C48 0.038(4) 0.071(6) 0.050(4) -0.010(4) -0.008(3) 0.022(4)
C49 0.051(4) 0.051(5) 0.027(3) -0.009(3) -0.010(3) 0.001(4)
C50 0.040(4) 0.022(3) 0.026(3) 0.000(3) -0.007(3) -0.012(3)
C51 0.055(4) 0.070(6) 0.024(3) 0.003(3) -0.006(3) -0.018(4)
C52 0.042(4) 0.046(5) 0.041(4) 0.003(3) -0.004(3) 0.001(3)
C53 0.033(3) 0.016(3) 0.029(3) -0.002(3) -0.006(2) 0.003(3)
C54 0.038(4) 0.022(4) 0.026(3) -0.008(3) -0.013(3) 0.007(3)
C55 0.043(4) 0.030(4) 0.035(3) -0.003(3) -0.004(3) 0.000(3)
C56 0.062(5) 0.042(5) 0.033(4) 0.006(3) -0.011(3) -0.002(4)
C57 0.083(6) 0.023(4) 0.037(4) -0.011(3) -0.022(4) 0.015(4)
C58 0.061(5) 0.029(4) 0.046(4) -0.008(3) -0.021(4) 0.021(4)
C59 0.045(4) 0.021(4) 0.037(3) -0.007(3) -0.011(3) 0.006(3)
C60 0.024(3) 0.031(4) 0.020(3) -0.003(3) -0.007(2) 0.003(3)
C61 0.029(3) 0.038(4) 0.026(3) -0.007(3) -0.004(3) -0.003(3)
C62 0.046(4) 0.074(6) 0.031(3) 0.006(4) 0.000(3) -0.026(4)
C63 0.040(5) 0.125(9) 0.027(4) 0.006(5) 0.006(3) -0.011(5)
C64 0.046(5) 0.078(6) 0.038(4) -0.007(4) 0.010(3) 0.032(4)
C65 0.040(4) 0.031(4) 0.041(4) -0.006(3) -0.001(3) 0.014(3)
C66 0.024(3) 0.022(3) 0.025(3) -0.005(3) -0.001(2) 0.000(3)
C67 0.037(4) 0.044(4) 0.022(3) 0.000(3) -0.007(3) -0.005(3)
C68 0.032(4) 0.055(5) 0.028(3) -0.003(3) 0.002(3) -0.009(3)
C69 0.028(3) 0.031(4) 0.045(4) -0.003(3) -0.001(3) 0.001(3)
C70 0.034(4) 0.034(4) 0.033(3) -0.002(3) -0.021(3) 0.003(3)
C71 0.027(3) 0.020(3) 0.025(3) 0.002(3) -0.004(2) 0.001(3)
C72 0.028(3) 0.020(3) 0.019(3) 0.000(3) -0.002(2) 0.002(3)
C73 0.041(4) 0.037(4) 0.022(3) 0.000(3) -0.007(3) 0.010(3)
C74 0.056(5) 0.035(4) 0.037(4) 0.010(3) 0.003(3) -0.006(3)
C75 0.046(4) 0.052(5) 0.037(4) 0.015(3) -0.001(3) -0.011(4)
C76 0.045(4) 0.049(5) 0.027(3) -0.012(3) 0.012(3) -0.007(4)
C77 0.046(4) 0.036(4) 0.032(3) -0.003(3) 0.009(3) -0.008(3)

loop_
_atom_type_symbol
_atom_type_description
_atom_type_scat_dispersion_real
_atom_type_scat_dispersion_imag
_atom_type_scat_source
C C 0.0033 0.0016 'International Tables Vol C Tables 4.2.6.8 and 6.1.1.4'
H H 0.0000 0.0000 'International Tables Vol C Tables 4.2.6.8 and 6.1.1.4'
N N 0.0061 0.0033 'International Tables Vol C Tables 4.2.6.8 and 6.1.1.4'
P P 0.1023 0.0942 'International Tables Vol C Tables 4.2.6.8 and 6.1.1.4'
Ga Ga 0.2307 1.6083 'International Tables Vol C Tables 4.2.6.8 and 6.1.1.4'
Pd Pd -0.9988 1.0072 'International Tables Vol C Tables 4.2.6.8 and 6.1.1.4'

loop_
_geom_angle_atom_site_label_1
_geom_angle_atom_site_label_2
_geom_angle_atom_site_label_3
_geom_angle
_geom_angle_site_symmetry_1
_geom_angle_site_symmetry_3
_geom_angle_publ_flag
P1 Pd1 P2 71.91(5) . . ?
P1 Pd1 Ga1 103.12(4) . . ?
P2 Pd1 Ga1 170.80(4) . . ?
P1 Pd1 Ga2 174.79(4) . . ?
P2 Pd1 Ga2 105.96(4) . . ?
Ga1 Pd1 Ga2 79.63(3) . . ?
N2 Ga1 N1 87.72(17) . . ?
N2 Ga1 Pd1 142.15(12) . . ?
N1 Ga1 Pd1 129.90(12) . . ?
C60 P1 C54 106.6(3) . . ?
C60 P1 C53 103.2(2) . . ?
C54 P1 C53 102.9(3) . . ?
C60 P1 Pd1 114.2(2) . . ?
C54 P1 Pd1 132.51(19) . . ?
C53 P1 Pd1 90.75(18) . . ?
C1 N1 C3 115.1(4) . . ?
C1 N1 Ga1 108.6(3) . . ?
C3 N1 Ga1 132.8(3) . . ?
C2 C1 N1 117.0(5) . . ?
N3 Ga2 N4 87.79(19) . . ?
N3 Ga2 Pd1 148.43(13) . . ?
N4 Ga2 Pd1 123.78(14) . . ?
C72 P2 C66 107.6(2) . . ?
C72 P2 C53 104.9(3) . . ?
C66 P2 C53 101.6(3) . . ?
C72 P2 Pd1 110.52(17) . . ?
C66 P2 Pd1 135.15(17) . . ?
C53 P2 Pd1 90.75(16) . . ?
C2 N2 C15 114.2(4) . . ?
C2 N2 Ga1 108.4(3) . . ?
C15 N2 Ga1 136.7(3) . . ?
C1 C2 N2 118.2(4) . . ?
C27 N3 C29 114.2(4) . . ?
C27 N3 Ga2 108.1(4) . . ?
C29 N3 Ga2 136.2(3) . . ?
C8 C3 C4 120.0(5) . . ?
C8 C3 N1 120.1(5) . . ?
C4 C3 N1 119.9(5) . . ?
C28 N4 C41 116.7(4) . . ?
C28 N4 Ga2 108.5(4) . . ?
C41 N4 Ga2 131.6(4) . . ?
C5 C4 C3 119.1(5) . . ?
C5 C4 C9 117.7(5) . . ?
C3 C4 C9 123.3(5) . . ?
C6 C5 C4 121.0(5) . . ?
C7 C6 C5 119.5(5) . . ?
C6 C7 C8 122.1(5) . . ?
C7 C8 C3 118.3(5) . . ?
C7 C8 C12 119.4(5) . . ?
C3 C8 C12 122.4(5) . . ?
C4 C9 C10 112.5(5) . . ?
C4 C9 C11 110.2(5) . . ?
C10 C9 C11 110.4(5) . . ?
C8 C12 C13 112.8(5) . . ?
C8 C12 C14 110.4(5) . . ?
C13 C12 C14 109.4(5) . . ?
C16 C15 C20 119.7(5) . . ?
C16 C15 N2 120.8(5) . . ?
C20 C15 N2 119.5(5) . . ?
C17 C16 C15 119.4(5) . . ?
C17 C16 C21 119.9(5) . . ?
C15 C16 C21 120.5(5) . . ?
C16 C17 C18 120.2(6) . . ?
C19 C18 C17 120.9(5) . . ?
C18 C19 C20 121.1(5) . . ?
C19 C20 C15 118.6(5) . . ?
C19 C20 C24 119.4(5) . . ?
C15 C20 C24 122.0(5) . . ?
C23 C21 C22 108.9(5) . . ?
C23 C21 C16 113.0(5) . . ?
C22 C21 C16 110.2(4) . . ?
C20 C24 C25 111.8(5) . . ?
C20 C24 C26 112.1(4) . . ?
C25 C24 C26 109.0(5) . . ?
C28 C27 N3 118.2(5) . . ?
C27 C28 N4 117.4(5) . . ?
C34 C29 C30 120.2(5) . . ?
C34 C29 N3 119.3(4) . . ?
C30 C29 N3 120.3(5) . . ?
C31 C30 C29 118.2(5) . . ?
C31 C30 C35 119.7(5) . . ?
C29 C30 C35 122.0(5) . . ?
C32 C31 C30 121.8(5) . . ?
C31 C32 C33 119.7(6) . . ?
C32 C33 C34 120.9(5) . . ?
C33 C34 C29 119.1(5) . . ?
C33 C34 C38 119.1(5) . . ?
C29 C34 C38 121.7(5) . . ?
C30 C35 C36 114.5(5) . . ?
C30 C35 C37 110.4(5) . . ?
C36 C35 C37 108.9(5) . . ?
C34 C38 C39 113.7(5) . . ?
C34 C38 C40 109.8(5) . . ?
C39 C38 C40 110.6(5) . . ?
C46 C41 C42 119.6(5) . . ?
C46 C41 N4 120.1(5) . . ?
C42 C41 N4 120.3(5) . . ?
C43 C42 C41 119.3(6) . . ?
C43 C42 C47 118.4(5) . . ?
C41 C42 C47 122.2(5) . . ?
C42 C43 C44 121.6(5) . . ?
C45 C44 C43 119.3(6) . . ?
C44 C45 C46 122.0(6) . . ?
C45 C46 C41 118.1(5) . . ?
C45 C46 C50 118.9(5) . . ?
C41 C46 C50 123.0(5) . . ?
C49 C47 C48 111.0(5) . . ?
C49 C47 C42 111.9(5) . . ?
C48 C47 C42 111.6(5) . . ?
C52 C50 C46 111.6(4) . . ?
C52 C50 C51 111.5(5) . . ?
C46 C50 C51 112.4(5) . . ?
P2 C53 P1 99.5(3) . . ?
C55 C54 C59 119.2(6) . . ?
C55 C54 P1 118.7(4) . . ?
C59 C54 P1 122.1(5) . . ?
C56 C55 C54 120.0(6) . . ?
C57 C56 C55 120.4(7) . . ?
C56 C57 C58 119.8(7) . . ?
C57 C58 C59 120.6(7) . . ?
C58 C59 C54 120.0(7) . . ?
C61 C60 C65 119.4(5) . . ?
C61 C60 P1 118.0(4) . . ?
C65 C60 P1 122.4(5) . . ?
C60 C61 C62 120.2(6) . . ?
C63 C62 C61 120.3(7) . . ?
C64 C63 C62 119.4(7) . . ?
C63 C64 C65 121.6(7) . . ?
C64 C65 C60 119.1(7) . . ?
C67 C66 C71 118.7(5) . . ?
C67 C66 P2 117.5(4) . . ?
C71 C66 P2 123.4(4) . . ?
C68 C67 C66 121.0(5) . . ?
C67 C68 C69 119.9(6) . . ?
C70 C69 C68 119.9(6) . . ?
C69 C70 C71 120.5(5) . . ?
C66 C71 C70 120.0(5) . . ?
C73 C72 C77 117.6(5) . . ?
C73 C72 P2 118.5(4) . . ?
C77 C72 P2 123.6(5) . . ?
C74 C73 C72 121.7(6) . . ?
C75 C74 C73 120.3(6) . . ?
C74 C75 C76 119.4(6) . . ?
C75 C76 C77 120.7(6) . . ?
C76 C77 C72 120.3(6) . . ?

loop_
_geom_bond_atom_site_label_1
_geom_bond_atom_site_label_2
_geom_bond_distance
_geom_bond_site_symmetry_2
_geom_bond_publ_flag
Pd1 P1 2.3871(16) . ?
Pd1 P2 2.3934(15) . ?
Pd1 Ga1 2.3959(9) . ?
Pd1 Ga2 2.4032(8) . ?
Ga1 N2 1.888(4) . ?
Ga1 N1 1.905(4) . ?
P1 C60 1.816(6) . ?
P1 C54 1.837(6) . ?
P1 C53 1.843(5) . ?
N1 C1 1.394(6) . ?
N1 C3 1.436(6) . ?
C1 C2 1.335(7) . ?
Ga2 N3 1.901(4) . ?
Ga2 N4 1.911(4) . ?
P2 C72 1.812(5) . ?
P2 C66 1.820(5) . ?
P2 C53 1.835(5) . ?
N2 C2 1.394(6) . ?
N2 C15 1.433(6) . ?
N3 C27 1.408(6) . ?
N3 C29 1.425(7) . ?
C3 C8 1.411(7) . ?
C3 C4 1.415(7) . ?
N4 C28 1.398(7) . ?
N4 C41 1.424(7) . ?
C4 C5 1.388(7) . ?
C4 C9 1.508(7) . ?
C5 C6 1.385(7) . ?
C6 C7 1.372(8) . ?
C7 C8 1.392(7) . ?
C8 C12 1.510(7) . ?
C9 C10 1.514(8) . ?
C9 C11 1.532(7) . ?
C12 C13 1.517(7) . ?
C12 C14 1.542(8) . ?
C15 C16 1.417(7) . ?
C15 C20 1.417(7) . ?
C16 C17 1.383(7) . ?
C16 C21 1.532(8) . ?
C17 C18 1.386(8) . ?
C18 C19 1.367(8) . ?
C19 C20 1.389(7) . ?
C20 C24 1.507(8) . ?
C21 C23 1.528(8) . ?
C21 C22 1.532(8) . ?
C24 C25 1.519(7) . ?
C24 C26 1.525(7) . ?
C27 C28 1.335(8) . ?
C29 C34 1.409(7) . ?
C29 C30 1.413(7) . ?
C30 C31 1.389(8) . ?
C30 C35 1.509(7) . ?
C31 C32 1.379(8) . ?
C32 C33 1.384(7) . ?
C33 C34 1.388(8) . ?
C34 C38 1.521(7) . ?
C35 C36 1.525(8) . ?
C35 C37 1.546(8) . ?
C38 C39 1.524(7) . ?
C38 C40 1.528(8) . ?
C41 C46 1.416(8) . ?
C41 C42 1.417(7) . ?
C42 C43 1.371(8) . ?
C42 C47 1.539(8) . ?
C43 C44 1.379(9) . ?
C44 C45 1.377(8) . ?
C45 C46 1.391(7) . ?
C46 C50 1.513(7) . ?
C47 C49 1.533(7) . ?
C47 C48 1.538(8) . ?
C50 C52 1.505(8) . ?
C50 C51 1.520(7) . ?
C54 C55 1.385(8) . ?
C54 C59 1.387(8) . ?
C55 C56 1.385(9) . ?
C56 C57 1.367(9) . ?
C57 C58 1.375(9) . ?
C58 C59 1.377(8) . ?
C60 C61 1.381(8) . ?
C60 C65 1.395(8) . ?
C61 C62 1.388(8) . ?
C62 C63 1.380(10) . ?
C63 C64 1.360(10) . ?
C64 C65 1.385(9) . ?
C66 C67 1.381(7) . ?
C66 C71 1.387(7) . ?
C67 C68 1.379(8) . ?
C68 C69 1.381(7) . ?
C69 C70 1.363(8) . ?
C70 C71 1.394(7) . ?
C72 C73 1.388(8) . ?
C72 C77 1.397(7) . ?
C73 C74 1.371(8) . ?
C74 C75 1.367(9) . ?
C75 C76 1.381(9) . ?
C76 C77 1.383(8) . ?
